data_7134858
loop_
_publ_author_name
'Yang, Wenyan'
'Li, Lele'
'Xue, Xinlei'
'Deng, Shengyong'
'Wei, Peifa'

_publ_section_title
;
 Positional isomerism-directed formation of hydrogen-bonded organic
 frameworks with distinct single-crystal transformation pathways.
;
_journal_issue 70
_journal_name_full 'Chemical communications (Cambridge, England)'
_journal_page_first 13113
_journal_page_last 13116
_journal_paper_doi 10.1039/d5cc03678j
_journal_volume 61
_journal_year 2025
_chemical_formula_moiety 'C54 H50 N2'
_chemical_formula_sum 'C54 H50 N2'
_chemical_formula_weight 726.96
_space_group_crystal_system triclinic
_space_group_IT_number 2
_space_group_name_Hall '-P 1'
_space_group_name_H-M_alt 'P -1'
_atom_sites_solution_hydrogens geom
_audit_creation_date 2025-07-22
_audit_creation_method
;
Olex2 1.5
(compiled 2022.04.07 svn.rca3783a0 for OlexSys, GUI svn.r6498)
;
_audit_update_record
;
2025-07-22 deposited with the CCDC.	2025-07-28 downloaded from the CCDC.
;
_cell_angle_alpha 74.666(3)
_cell_angle_beta 84.430(3)
_cell_angle_gamma 85.549(3)
_cell_formula_units_Z 2
_cell_length_a 11.2880(4)
_cell_length_b 11.9759(4)
_cell_length_c 15.6694(5)
_cell_measurement_reflns_used 15030
_cell_measurement_temperature 120.01(10)
_cell_measurement_theta_max 76.6680
_cell_measurement_theta_min 2.9200
_cell_volume 2030.22(12)
_computing_cell_refinement 'CrysAlisPro 1.171.43.143a (Rigaku OD, 2024)'
_computing_data_collection 'CrysAlisPro system (CCD 43.143a 64-bit (release 25-10-2024))'
_computing_data_reduction 'CrysAlisPro 1.171.43.143a (Rigaku OD, 2024)'
_computing_molecular_graphics 'Olex2 1.5 (Dolomanov et al., 2009)'
_computing_publication_material 'Olex2 1.5 (Dolomanov et al., 2009)'
_computing_structure_refinement 'SHELXL 2018/3 (Sheldrick, 2015)'
_computing_structure_solution 'SHELXT 2014/5 (Sheldrick, 2014)'
_diffrn_ambient_environment N~2~
_diffrn_ambient_temperature 120.01(10)
_diffrn_detector 'Hybrid Pixel Array Detector'
_diffrn_detector_area_resol_mean 10.0000
_diffrn_detector_type HyPix
_diffrn_measured_fraction_theta_full 0.998
_diffrn_measured_fraction_theta_max 0.957
_diffrn_measurement_details
;
List of Runs (angles in degrees, time in seconds):

  # Type    Start    End  Width  t~exp~   \w     \q     \k     \f   Frames
#--------------------------------------------------------------------------
  1  \w    -18.00   8.00   0.50    0.05    --  -48.32  19.00-150.00   52
  2  \w    -23.00  20.00   0.50    0.05    --  -48.32  19.00-120.00   86
  3  \w    -65.00  16.00   0.50    0.05    --  -48.32  76.00-104.00  162
  4  \w     29.00 116.00   0.50    0.05    --   48.32  76.00-104.00  174
  5  \w    110.00 175.00   0.50    0.16    --  103.74  38.00-180.00  130
  6  \w     91.00 175.00   0.50    0.16    --  103.74  57.00-150.00  168
  7  \w     92.00 174.00   0.50    0.16    --  103.74  76.00-104.00  164
  8  \w     82.00 164.00   0.50    0.16    --  103.74 125.00-150.00  164
  9  \w    133.00 170.00   0.50    0.16    --  103.74 125.00  90.00   74
 10  \w     83.00 118.00   0.50    0.16    --  103.74 125.00  90.00   70
 11  \w     35.00 105.00   0.50    0.16    --  103.74 -99.00 120.00  140
 12  \w     36.00 106.00   0.50    0.16    --  103.74-125.00  30.00  140
 13  \w     66.00  92.00   0.50    0.05    --   48.32-125.00  30.00   52
 14  \w     45.00 111.00   0.50    0.16    --  103.74-125.00 -90.00  132
 15  \w     35.00  99.00   0.50    0.16    --  103.74 -99.00  30.00  128
 16  \w     71.00 106.00   0.50    0.16    --  103.74 -99.00  60.00   70
 17  \w     32.00  67.00   0.50    0.16    --  103.74 -57.00 120.00   70
 18  \w     47.00  79.00   0.50    0.16    --  103.74 -76.00 128.00   64
 19  \w     18.00  54.00   0.50    0.05    --   48.32 -76.00 128.00   72
 20  \w   -110.00 -36.00   0.50    0.05    --  -48.32 -76.00 128.00  148
 21  \w   -174.00-143.00   0.50    0.16    -- -103.74 -76.00 128.00   62
 22  \w   -174.00-122.00   0.50    0.16    -- -103.74 -38.00  30.00  104
 23  \w   -168.00-142.00   0.50    0.16    -- -103.74 -19.00-180.00   52
 24  \w   -161.00-135.00   0.50    0.16    -- -103.74 -57.00-180.00   52
 25  \w    -81.00 -56.00   0.50    0.16    -- -103.74  77.00 -90.00   50
 26  \w    -91.00 -48.00   0.50    0.16    -- -103.74  76.00-104.00   86
 27  \w    -62.00 -34.00   0.50    0.16    -- -103.74  57.00 -60.00   56
 28  \w    -60.00 -33.00   0.50    0.16    -- -103.74  57.00   0.00   54
 29  \w    -61.00 -33.00   0.50    0.16    -- -103.74  57.00  60.00   56
 30  \w    -61.00 -36.00   0.50    0.16    -- -103.74  57.00  90.00   50
 31  \w   -106.00 -38.00   0.50    0.16    -- -103.74 125.00 150.00  136
 32  \w    -91.00 -15.00   0.50    0.05    --  -48.32 125.00  30.00  152
 33  \w   -128.00-102.00   0.50    0.16    -- -103.74 150.00  -9.45   52
 34  \w    -86.00 -42.00   0.50    0.16    -- -103.74 150.00  -9.45   88
 35  \w   -106.00 -74.00   0.50    0.16    -- -103.74 125.00 -90.00   64
 36  \w   -123.00 -34.00   0.50    0.16    -- -103.74 140.00-120.05  178
 37  \w    -63.00 -37.00   0.50    0.16    -- -103.74 125.00 -90.00   52
 38  \w   -111.00 -78.00   0.50    0.16    -- -103.74 125.00-150.00   66
;
_diffrn_measurement_device 'four-circle diffractometer'
_diffrn_measurement_device_type 'XtaLAB Synergy R, HyPix'
_diffrn_measurement_method '\w scans'
_diffrn_orient_matrix_type 'CrysAlisPro convention (1999,Acta A55,543-557)'
_diffrn_orient_matrix_UB_11 -0.0610969000
_diffrn_orient_matrix_UB_12 -0.0812694000
_diffrn_orient_matrix_UB_13 0.0829470000
_diffrn_orient_matrix_UB_21 0.1187545000
_diffrn_orient_matrix_UB_22 -0.0713005000
_diffrn_orient_matrix_UB_23 0.0178843000
_diffrn_orient_matrix_UB_31 0.0319836000
_diffrn_orient_matrix_UB_32 0.0784585000
_diffrn_orient_matrix_UB_33 0.0570891000
_diffrn_radiation_monochromator mirror
_diffrn_radiation_probe x-ray
_diffrn_radiation_type 'Cu K\a'
_diffrn_radiation_wavelength 1.54184
_diffrn_reflns_av_R_equivalents 0.0421
_diffrn_reflns_av_unetI/netI 0.0389
_diffrn_reflns_Laue_measured_fraction_full 0.998
_diffrn_reflns_Laue_measured_fraction_max 0.957
_diffrn_reflns_limit_h_max 14
_diffrn_reflns_limit_h_min -13
_diffrn_reflns_limit_k_max 15
_diffrn_reflns_limit_k_min -13
_diffrn_reflns_limit_l_max 19
_diffrn_reflns_limit_l_min -16
_diffrn_reflns_number 26564
_diffrn_reflns_point_group_measured_fraction_full 0.998
_diffrn_reflns_point_group_measured_fraction_max 0.957
_diffrn_reflns_theta_full 67.684
_diffrn_reflns_theta_max 76.983
_diffrn_reflns_theta_min 2.934
_diffrn_source 'Rotating-anode X-ray tube'
_diffrn_source_type 'PhotonJet R (Cu) X-ray Source'
_exptl_absorpt_coefficient_mu 0.516
_exptl_absorpt_correction_T_max 1.00000
_exptl_absorpt_correction_T_min 0.61992
_exptl_absorpt_correction_type multi-scan
_exptl_absorpt_process_details
;
CrysAlisPro 1.171.43.143a (Rigaku Oxford Diffraction, 2024)
Empirical absorption correction using spherical harmonics,
implemented in SCALE3 ABSPACK scaling algorithm.
;
_exptl_crystal_colour 'clear light yellow'
_exptl_crystal_colour_lustre clear
_exptl_crystal_colour_modifier light
_exptl_crystal_colour_primary yellow
_exptl_crystal_density_diffrn 1.189
_exptl_crystal_description block
_exptl_crystal_F_000 776
_exptl_crystal_size_max 0.3
_exptl_crystal_size_mid 0.2
_exptl_crystal_size_min 0.1
_refine_diff_density_max 0.218
_refine_diff_density_min -0.263
_refine_diff_density_rms 0.045
_refine_ls_extinction_method none
_refine_ls_goodness_of_fit_ref 1.035
_refine_ls_hydrogen_treatment constr
_refine_ls_matrix_type full
_refine_ls_number_parameters 509
_refine_ls_number_reflns 8234
_refine_ls_number_restraints 0
_refine_ls_restrained_S_all 1.035
_refine_ls_R_factor_all 0.0556
_refine_ls_R_factor_gt 0.0475
_refine_ls_shift/su_max 0.000
_refine_ls_shift/su_mean 0.000
_refine_ls_structure_factor_coef Fsqd
_refine_ls_weighting_details 'w=1/[\s^2^(Fo^2^)+(0.0502P)^2^+0.9805P] where P=(Fo^2^+2Fc^2^)/3'
_refine_ls_weighting_scheme calc
_refine_ls_wR_factor_gt 0.1191
_refine_ls_wR_factor_ref 0.1232
_reflns_Friedel_coverage 0.000
_reflns_number_gt 7079
_reflns_number_total 8234
_reflns_threshold_expression 'I > 2\s(I)'
_cod_data_source_file d5cc03678j2.cif
_cod_data_source_block 3_auto
_cod_depositor_comments 'Adding full bibliography for 7134851--7134861.cif.'
_cod_database_code 7134858
_shelx_shelxl_version_number 2018/3
_shelx_space_group_comment
;
The symmetry employed for this shelxl refinement is uniquely defined
by the following loop, which should always be used as a source of
symmetry information in preference to the above space-group names.
They are only intended as comments.
;
_shelx_estimated_absorpt_t_max 0.950
_shelx_estimated_absorpt_t_min 0.861
_reflns_odcompleteness_completeness 99.96
_reflns_odcompleteness_iscentric 1
_reflns_odcompleteness_theta 66.97
_olex2_refinement_description
;
1.a Secondary CH2 refined with riding coordinates:
 C2(H2A,H2B), C3(H3A,H3B), C35(H35A,H35B), C37(H37A,H37B)
1.b Aromatic/amide H refined with riding coordinates:
 C6(H6), C7(H7), C9(H9), C10(H10), C14(H14), C15(H15), C17(H17), C18(H18),
 C19(H19), C20(H20), C21(H21), C23(H23), C24(H24), C25(H25), C26(H26), C29(H29),
  C30(H30), C32(H32), C33(H33), C40(H40), C41(H41), C43(H43), C44(H44),
 C46(H46), C47(H47), C48(H48), C51(H51), C52(H52), C53(H53), C54(H54)
1.c Idealised Me refined as rotating group:
 C1(H1A,H1B,H1C), C4(H4A,H4B,H4C), C36(H36A,H36B,H36C), C38(H38A,H38B,H38C)
;
_olex2_submission_special_instructions 'No special instructions were received'
_oxdiff_exptl_absorpt_empirical_details
;
Empirical correction (ABSPACK) includes:
- Absorption correction using spherical harmonics
- Frame scaling
;
_oxdiff_exptl_absorpt_empirical_full_max 1.857
_oxdiff_exptl_absorpt_empirical_full_min 0.476

loop_
_space_group_symop_operation_xyz
'x, y, z'
'-x, -y, -z'

loop_
_atom_site_label
_atom_site_type_symbol
_atom_site_fract_x
_atom_site_fract_y
_atom_site_fract_z
_atom_site_U_iso_or_equiv
_atom_site_adp_type
_atom_site_occupancy
_atom_site_site_symmetry_order
_atom_site_calc_flag
_atom_site_refinement_flags_posn
_atom_site_refinement_flags_adp
_atom_site_refinement_flags_occupancy
_atom_site_disorder_assembly
_atom_site_disorder_group
N1 N 0.74245(12) 0.27404(12) 0.85644(8) 0.0303(3) Uani 1 1 d . . . . .
N2 N 0.94904(11) 0.11116(10) 0.29546(8) 0.0260(3) Uani 1 1 d . . . . .
C1 C 0.8802(2) 0.10119(16) 0.90885(14) 0.0544(5) Uani 1 1 d . . . . .
H1A H 0.895679 0.091908 0.848409 0.082 Uiso 1 1 calc R U . . .
H1B H 0.814832 0.053169 0.939842 0.082 Uiso 1 1 calc R U . . .
H1C H 0.952187 0.076969 0.940839 0.082 Uiso 1 1 calc R U . . .
C2 C 0.84621(16) 0.22755(14) 0.90493(10) 0.0329(4) Uani 1 1 d . . . . .
H2A H 0.830554 0.235723 0.966312 0.039 Uiso 1 1 calc R U . . .
H2B H 0.914755 0.274544 0.876760 0.039 Uiso 1 1 calc R U . . .
C3 C 0.62688(16) 0.26187(16) 0.90801(10) 0.0361(4) Uani 1 1 d . . . . .
H3A H 0.630550 0.189438 0.956298 0.043 Uiso 1 1 calc R U . . .
H3B H 0.565733 0.254214 0.868993 0.043 Uiso 1 1 calc R U . . .
C4 C 0.58804(16) 0.36197(18) 0.94840(12) 0.0425(4) Uani 1 1 d . . . . .
H4A H 0.578936 0.433437 0.900956 0.064 Uiso 1 1 calc R U . . .
H4B H 0.648341 0.370960 0.986716 0.064 Uiso 1 1 calc R U . . .
H4C H 0.511720 0.346249 0.983636 0.064 Uiso 1 1 calc R U . . .
C5 C 0.75233(13) 0.32045(12) 0.76533(9) 0.0227(3) Uani 1 1 d . . . . .
C6 C 0.65436(13) 0.37659(12) 0.71941(9) 0.0238(3) Uani 1 1 d . . . . .
H6 H 0.579766 0.384195 0.751653 0.029 Uiso 1 1 calc R U . . .
C7 C 0.66441(12) 0.42110(12) 0.62797(9) 0.0220(3) Uani 1 1 d . . . . .
H7 H 0.596284 0.458327 0.599100 0.026 Uiso 1 1 calc R U . . .
C8 C 0.77200(12) 0.41274(11) 0.57704(8) 0.0195(3) Uani 1 1 d . . . . .
C9 C 0.86937(12) 0.35799(12) 0.62266(9) 0.0221(3) Uani 1 1 d . . . . .
H9 H 0.943672 0.350532 0.590014 0.026 Uiso 1 1 calc R U . . .
C10 C 0.86140(13) 0.31401(12) 0.71419(9) 0.0236(3) Uani 1 1 d . . . . .
H10 H 0.930450 0.279032 0.742860 0.028 Uiso 1 1 calc R U . . .
C11 C 0.78219(12) 0.45562(11) 0.47813(8) 0.0193(3) Uani 1 1 d . . . . .
C12 C 0.74754(12) 0.56563(12) 0.43589(9) 0.0199(3) Uani 1 1 d . . . . .
C13 C 0.71401(12) 0.65678(11) 0.48402(8) 0.0205(3) Uani 1 1 d . . . . .
C14 C 0.78798(12) 0.67898(12) 0.54331(9) 0.0212(3) Uani 1 1 d . . . . .
H14 H 0.861927 0.635866 0.552970 0.025 Uiso 1 1 calc R U . . .
C15 C 0.75481(12) 0.76317(12) 0.58826(9) 0.0219(3) Uani 1 1 d . . . . .
H15 H 0.807159 0.778135 0.627409 0.026 Uiso 1 1 calc R U . . .
C16 C 0.64582(13) 0.82631(12) 0.57695(9) 0.0223(3) Uani 1 1 d . . . . .
C17 C 0.57284(14) 0.80655(13) 0.51575(10) 0.0268(3) Uani 1 1 d . . . . .
H17 H 0.499067 0.849934 0.505980 0.032 Uiso 1 1 calc R U . . .
C18 C 0.60731(13) 0.72433(13) 0.46938(9) 0.0259(3) Uani 1 1 d . . . . .
H18 H 0.557768 0.713477 0.426876 0.031 Uiso 1 1 calc R U . . .
C19 C 0.67551(15) 1.00352(13) 0.62459(9) 0.0281(3) Uani 1 1 d . . . . .
H19 H 0.748098 1.011467 0.587911 0.034 Uiso 1 1 calc R U . . .
C20 C 0.63998(17) 1.08693(13) 0.67273(10) 0.0338(4) Uani 1 1 d . . . . .
H20 H 0.688090 1.150317 0.667885 0.041 Uiso 1 1 calc R U . . .
C21 C 0.53651(17) 1.07585(14) 0.72600(10) 0.0354(4) Uani 1 1 d . . . . .
H21 H 0.510696 1.134292 0.755545 0.042 Uiso 1 1 calc R U . . .
C22 C 0.46695(14) 0.97904(14) 0.73808(10) 0.0311(3) Uani 1 1 d . . . . .
C23 C 0.36792(16) 0.95729(18) 0.80235(12) 0.0430(4) Uani 1 1 d . . . . .
H23 H 0.341529 1.014079 0.833354 0.052 Uiso 1 1 calc R U . . .
C24 C 0.30988(16) 0.8571(2) 0.82060(12) 0.0476(5) Uani 1 1 d . . . . .
H24 H 0.246344 0.843230 0.865869 0.057 Uiso 1 1 calc R U . . .
C25 C 0.34364(16) 0.77429(19) 0.77276(12) 0.0434(4) Uani 1 1 d . . . . .
H25 H 0.302049 0.705113 0.784977 0.052 Uiso 1 1 calc R U . . .
C26 C 0.43664(14) 0.79319(15) 0.70837(11) 0.0324(3) Uani 1 1 d . . . . .
H26 H 0.457769 0.737170 0.675686 0.039 Uiso 1 1 calc R U . . .
C27 C 0.50205(13) 0.89476(13) 0.68952(9) 0.0255(3) Uani 1 1 d . . . . .
C28 C 0.60753(13) 0.91145(12) 0.62971(9) 0.0226(3) Uani 1 1 d . . . . .
C29 C 0.78683(12) 0.25610(12) 0.45625(9) 0.0211(3) Uani 1 1 d . . . . .
H29 H 0.729491 0.237511 0.505689 0.025 Uiso 1 1 calc R U . . .
C30 C 0.82506(13) 0.17194(12) 0.41264(9) 0.0223(3) Uani 1 1 d . . . . .
H30 H 0.793127 0.097513 0.432350 0.027 Uiso 1 1 calc R U . . .
C31 C 0.91066(12) 0.19474(12) 0.33941(9) 0.0209(3) Uani 1 1 d . . . . .
C32 C 0.95396(12) 0.30715(12) 0.31283(9) 0.0210(3) Uani 1 1 d . . . . .
H32 H 1.011164 0.326194 0.263341 0.025 Uiso 1 1 calc R U . . .
C33 C 0.91462(12) 0.39027(12) 0.35755(9) 0.0207(3) Uani 1 1 d . . . . .
H33 H 0.946363 0.464812 0.338321 0.025 Uiso 1 1 calc R U . . .
C34 C 0.82943(12) 0.36764(11) 0.43028(8) 0.0193(3) Uani 1 1 d . . . . .
C35 C 0.90460(14) -0.00510(12) 0.32418(10) 0.0259(3) Uani 1 1 d . . . . .
H35A H 0.913559 -0.040292 0.273262 0.031 Uiso 1 1 calc R U . . .
H35B H 0.818541 0.000642 0.342987 0.031 Uiso 1 1 calc R U . . .
C36 C 0.96918(16) -0.08405(13) 0.40037(11) 0.0337(4) Uani 1 1 d . . . . .
H36A H 1.054003 -0.092546 0.381502 0.051 Uiso 1 1 calc R U . . .
H36B H 0.934998 -0.160328 0.417417 0.051 Uiso 1 1 calc R U . . .
H36C H 0.960122 -0.050114 0.451251 0.051 Uiso 1 1 calc R U . . .
C37 C 1.04981(13) 0.12680(13) 0.22878(10) 0.0261(3) Uani 1 1 d . . . . .
H37A H 1.096220 0.051891 0.234752 0.031 Uiso 1 1 calc R U . . .
H37B H 1.102498 0.182837 0.240038 0.031 Uiso 1 1 calc R U . . .
C38 C 1.01269(15) 0.17029(15) 0.13428(10) 0.0327(3) Uani 1 1 d . . . . .
H38A H 1.083686 0.176396 0.092360 0.049 Uiso 1 1 calc R U . . .
H38B H 0.970888 0.246678 0.126784 0.049 Uiso 1 1 calc R U . . .
H38C H 0.959621 0.115775 0.122857 0.049 Uiso 1 1 calc R U . . .
C39 C 0.73921(12) 0.60473(11) 0.33788(9) 0.0201(3) Uani 1 1 d . . . . .
C40 C 0.68166(12) 0.54151(12) 0.29286(9) 0.0220(3) Uani 1 1 d . . . . .
H40 H 0.646309 0.471674 0.325007 0.026 Uiso 1 1 calc R U . . .
C41 C 0.67534(13) 0.57925(13) 0.20173(9) 0.0241(3) Uani 1 1 d . . . . .
H41 H 0.636038 0.534627 0.172263 0.029 Uiso 1 1 calc R U . . .
C42 C 0.72600(13) 0.68216(12) 0.15239(9) 0.0237(3) Uani 1 1 d . . . . .
C43 C 0.78201(13) 0.74608(12) 0.19738(9) 0.0246(3) Uani 1 1 d . . . . .
H43 H 0.816731 0.816277 0.165282 0.030 Uiso 1 1 calc R U . . .
C44 C 0.78783(13) 0.70857(12) 0.28873(9) 0.0238(3) Uani 1 1 d . . . . .
H44 H 0.825470 0.754166 0.318347 0.029 Uiso 1 1 calc R U . . .
C45 C 0.71211(13) 0.72536(13) 0.05560(9) 0.0262(3) Uani 1 1 d . . . . .
C46 C 0.65700(14) 0.83272(14) 0.02302(10) 0.0311(3) Uani 1 1 d . . . . .
H46 H 0.634765 0.880602 0.062190 0.037 Uiso 1 1 calc R U . . .
C47 C 0.63271(15) 0.87350(15) -0.06618(10) 0.0342(4) Uani 1 1 d . . . . .
H47 H 0.595642 0.948553 -0.087042 0.041 Uiso 1 1 calc R U . . .
C48 C 0.66254(14) 0.80488(16) -0.12335(10) 0.0344(4) Uani 1 1 d . . . . .
H48 H 0.642309 0.831414 -0.183095 0.041 Uiso 1 1 calc R U . . .
C49 C 0.72326(13) 0.69466(14) -0.09463(9) 0.0278(3) Uani 1 1 d . . . . .
C50 C 0.75111(13) 0.65550(13) -0.00393(9) 0.0262(3) Uani 1 1 d . . . . .
C51 C 0.82216(14) 0.55108(14) 0.02120(10) 0.0291(3) Uani 1 1 d . . . . .
H51 H 0.841177 0.522531 0.081122 0.035 Uiso 1 1 calc R U . . .
C52 C 0.86367(15) 0.49093(15) -0.03930(11) 0.0339(4) Uani 1 1 d . . . . .
H52 H 0.913587 0.422613 -0.021616 0.041 Uiso 1 1 calc R U . . .
C53 C 0.83305(16) 0.52939(15) -0.12806(11) 0.0364(4) Uani 1 1 d . . . . .
H53 H 0.861078 0.486139 -0.169495 0.044 Uiso 1 1 calc R U . . .
C54 C 0.76352(15) 0.62822(15) -0.15420(10) 0.0348(4) Uani 1 1 d . . . . .
H54 H 0.741880 0.652623 -0.213672 0.042 Uiso 1 1 calc R U . . .

loop_
_atom_site_aniso_label
_atom_site_aniso_U_11
_atom_site_aniso_U_22
_atom_site_aniso_U_33
_atom_site_aniso_U_23
_atom_site_aniso_U_13
_atom_site_aniso_U_12
N1 0.0368(7) 0.0357(7) 0.0151(6) -0.0016(5) -0.0001(5) -0.0009(6)
N2 0.0332(7) 0.0221(6) 0.0227(6) -0.0085(5) 0.0060(5) -0.0021(5)
C1 0.0850(16) 0.0332(10) 0.0414(11) -0.0044(8) -0.0144(10) 0.0121(10)
C2 0.0492(10) 0.0306(8) 0.0167(7) -0.0034(6) -0.0055(6) 0.0050(7)
C3 0.0429(9) 0.0443(9) 0.0188(7) -0.0034(7) 0.0049(6) -0.0143(8)
C4 0.0332(9) 0.0636(12) 0.0349(9) -0.0214(9) 0.0092(7) -0.0141(8)
C5 0.0327(7) 0.0202(6) 0.0149(6) -0.0042(5) -0.0009(5) -0.0024(5)
C6 0.0252(7) 0.0274(7) 0.0186(7) -0.0070(6) 0.0028(5) -0.0026(6)
C7 0.0240(7) 0.0225(7) 0.0198(6) -0.0064(5) -0.0032(5) 0.0010(5)
C8 0.0268(7) 0.0167(6) 0.0151(6) -0.0050(5) -0.0015(5) 0.0007(5)
C9 0.0241(7) 0.0225(7) 0.0184(6) -0.0051(5) 0.0005(5) 0.0025(5)
C10 0.0282(7) 0.0237(7) 0.0181(6) -0.0044(5) -0.0049(5) 0.0042(5)
C11 0.0206(6) 0.0219(6) 0.0153(6) -0.0049(5) -0.0017(5) 0.0000(5)
C12 0.0228(6) 0.0217(6) 0.0155(6) -0.0054(5) -0.0027(5) 0.0008(5)
C13 0.0276(7) 0.0186(6) 0.0144(6) -0.0028(5) -0.0027(5) 0.0011(5)
C14 0.0236(7) 0.0221(6) 0.0168(6) -0.0035(5) -0.0028(5) 0.0019(5)
C15 0.0254(7) 0.0243(7) 0.0165(6) -0.0051(5) -0.0034(5) -0.0024(5)
C16 0.0289(7) 0.0201(6) 0.0175(6) -0.0042(5) -0.0024(5) 0.0001(5)
C17 0.0299(7) 0.0273(7) 0.0253(7) -0.0106(6) -0.0095(6) 0.0091(6)
C18 0.0312(8) 0.0263(7) 0.0222(7) -0.0084(6) -0.0111(6) 0.0059(6)
C19 0.0411(9) 0.0244(7) 0.0176(7) -0.0030(6) -0.0020(6) -0.0025(6)
C20 0.0606(11) 0.0191(7) 0.0231(7) -0.0050(6) -0.0100(7) -0.0030(7)
C21 0.0572(11) 0.0272(8) 0.0241(7) -0.0121(6) -0.0132(7) 0.0151(7)
C22 0.0352(8) 0.0351(8) 0.0235(7) -0.0105(6) -0.0109(6) 0.0143(7)
C23 0.0357(9) 0.0638(12) 0.0326(9) -0.0229(9) -0.0088(7) 0.0223(9)
C24 0.0253(8) 0.0802(15) 0.0358(9) -0.0154(9) 0.0011(7) 0.0030(9)
C25 0.0298(8) 0.0622(12) 0.0375(9) -0.0095(9) -0.0046(7) -0.0080(8)
C26 0.0281(8) 0.0407(9) 0.0296(8) -0.0101(7) -0.0062(6) -0.0012(6)
C27 0.0267(7) 0.0286(7) 0.0216(7) -0.0070(6) -0.0088(5) 0.0072(6)
C28 0.0317(7) 0.0200(6) 0.0161(6) -0.0043(5) -0.0074(5) 0.0045(5)
C29 0.0251(7) 0.0226(7) 0.0140(6) -0.0028(5) 0.0012(5) -0.0012(5)
C30 0.0296(7) 0.0187(6) 0.0177(6) -0.0029(5) -0.0003(5) -0.0034(5)
C31 0.0244(7) 0.0212(6) 0.0167(6) -0.0052(5) -0.0028(5) 0.0025(5)
C32 0.0212(6) 0.0231(7) 0.0167(6) -0.0033(5) 0.0023(5) -0.0007(5)
C33 0.0219(6) 0.0189(6) 0.0196(6) -0.0021(5) -0.0027(5) 0.0000(5)
C34 0.0227(6) 0.0200(6) 0.0147(6) -0.0036(5) -0.0037(5) 0.0021(5)
C35 0.0338(8) 0.0225(7) 0.0236(7) -0.0105(6) 0.0006(6) -0.0035(6)
C36 0.0430(9) 0.0243(7) 0.0334(8) -0.0066(6) -0.0046(7) 0.0000(6)
C37 0.0283(7) 0.0270(7) 0.0248(7) -0.0120(6) 0.0019(6) 0.0009(6)
C38 0.0318(8) 0.0421(9) 0.0242(7) -0.0091(7) 0.0029(6) -0.0064(7)
C39 0.0232(7) 0.0199(6) 0.0161(6) -0.0038(5) -0.0031(5) 0.0050(5)
C40 0.0250(7) 0.0223(7) 0.0175(6) -0.0029(5) -0.0022(5) -0.0004(5)
C41 0.0268(7) 0.0281(7) 0.0189(7) -0.0075(6) -0.0052(5) -0.0014(6)
C42 0.0257(7) 0.0262(7) 0.0167(6) -0.0024(5) -0.0023(5) 0.0036(5)
C43 0.0305(7) 0.0210(7) 0.0201(7) -0.0011(5) -0.0032(5) -0.0004(5)
C44 0.0303(7) 0.0215(7) 0.0203(7) -0.0059(5) -0.0057(5) -0.0004(5)
C45 0.0265(7) 0.0312(8) 0.0186(7) -0.0019(6) -0.0025(5) -0.0035(6)
C46 0.0331(8) 0.0339(8) 0.0236(7) -0.0029(6) -0.0030(6) -0.0004(6)
C47 0.0317(8) 0.0354(8) 0.0273(8) 0.0055(7) -0.0050(6) 0.0030(6)
C48 0.0321(8) 0.0486(10) 0.0176(7) 0.0019(7) -0.0058(6) -0.0047(7)
C49 0.0257(7) 0.0396(8) 0.0160(7) -0.0020(6) -0.0003(5) -0.0094(6)
C50 0.0259(7) 0.0327(8) 0.0186(7) -0.0028(6) -0.0014(5) -0.0077(6)
C51 0.0312(8) 0.0336(8) 0.0219(7) -0.0051(6) -0.0018(6) -0.0053(6)
C52 0.0379(9) 0.0339(8) 0.0312(8) -0.0108(7) 0.0015(7) -0.0065(7)
C53 0.0444(10) 0.0410(9) 0.0268(8) -0.0138(7) 0.0074(7) -0.0156(8)
C54 0.0405(9) 0.0467(10) 0.0181(7) -0.0061(7) 0.0003(6) -0.0182(8)

loop_
_atom_type_symbol
_atom_type_description
_atom_type_scat_dispersion_real
_atom_type_scat_dispersion_imag
_atom_type_scat_source
C C 0.0181 0.0091 'International Tables Vol C Tables 4.2.6.8 and 6.1.1.4'
H H 0.0000 0.0000 'International Tables Vol C Tables 4.2.6.8 and 6.1.1.4'
N N 0.0311 0.0180 'International Tables Vol C Tables 4.2.6.8 and 6.1.1.4'

loop_
_geom_angle_atom_site_label_1
_geom_angle_atom_site_label_2
_geom_angle_atom_site_label_3
_geom_angle
_geom_angle_site_symmetry_1
_geom_angle_site_symmetry_3
_geom_angle_publ_flag
C2 N1 C3 116.35(12) . . ?
C5 N1 C2 121.48(13) . . ?
C5 N1 C3 122.03(13) . . ?
C31 N2 C35 121.31(12) . . ?
C31 N2 C37 122.03(12) . . ?
C37 N2 C35 115.81(11) . . ?
H1A C1 H1B 109.5 . . ?
H1A C1 H1C 109.5 . . ?
H1B C1 H1C 109.5 . . ?
C2 C1 H1A 109.5 . . ?
C2 C1 H1B 109.5 . . ?
C2 C1 H1C 109.5 . . ?
N1 C2 C1 114.31(15) . . ?
N1 C2 H2A 108.7 . . ?
N1 C2 H2B 108.7 . . ?
C1 C2 H2A 108.7 . . ?
C1 C2 H2B 108.7 . . ?
H2A C2 H2B 107.6 . . ?
N1 C3 H3A 108.7 . . ?
N1 C3 H3B 108.7 . . ?
N1 C3 C4 114.24(14) . . ?
H3A C3 H3B 107.6 . . ?
C4 C3 H3A 108.7 . . ?
C4 C3 H3B 108.7 . . ?
C3 C4 H4A 109.5 . . ?
C3 C4 H4B 109.5 . . ?
C3 C4 H4C 109.5 . . ?
H4A C4 H4B 109.5 . . ?
H4A C4 H4C 109.5 . . ?
H4B C4 H4C 109.5 . . ?
N1 C5 C6 121.65(13) . . ?
N1 C5 C10 121.57(13) . . ?
C6 C5 C10 116.79(12) . . ?
C5 C6 H6 119.3 . . ?
C7 C6 C5 121.33(13) . . ?
C7 C6 H6 119.3 . . ?
C6 C7 H7 119.1 . . ?
C6 C7 C8 121.88(13) . . ?
C8 C7 H7 119.1 . . ?
C7 C8 C11 122.19(12) . . ?
C9 C8 C7 116.78(12) . . ?
C9 C8 C11 120.98(12) . . ?
C8 C9 H9 118.9 . . ?
C10 C9 C8 122.19(13) . . ?
C10 C9 H9 118.9 . . ?
C5 C10 H10 119.5 . . ?
C9 C10 C5 121.01(13) . . ?
C9 C10 H10 119.5 . . ?
C12 C11 C8 122.07(12) . . ?
C12 C11 C34 122.98(12) . . ?
C34 C11 C8 114.92(11) . . ?
C11 C12 C13 122.44(12) . . ?
C11 C12 C39 122.74(12) . . ?
C13 C12 C39 114.82(11) . . ?
C14 C13 C12 121.50(12) . . ?
C14 C13 C18 118.11(12) . . ?
C18 C13 C12 120.38(12) . . ?
C13 C14 H14 119.6 . . ?
C15 C14 C13 120.74(13) . . ?
C15 C14 H14 119.6 . . ?
C14 C15 H15 119.5 . . ?
C14 C15 C16 121.04(13) . . ?
C16 C15 H15 119.5 . . ?
C15 C16 C17 118.37(13) . . ?
C15 C16 C28 120.69(12) . . ?
C17 C16 C28 120.94(13) . . ?
C16 C17 H17 119.8 . . ?
C18 C17 C16 120.50(13) . . ?
C18 C17 H17 119.8 . . ?
C13 C18 H18 119.4 . . ?
C17 C18 C13 121.12(13) . . ?
C17 C18 H18 119.4 . . ?
C20 C19 H19 119.2 . . ?
C28 C19 H19 119.2 . . ?
C28 C19 C20 121.53(15) . . ?
C19 C20 H20 120.2 . . ?
C21 C20 C19 119.69(15) . . ?
C21 C20 H20 120.2 . . ?
C20 C21 H21 119.4 . . ?
C20 C21 C22 121.14(14) . . ?
C22 C21 H21 119.4 . . ?
C21 C22 C23 122.16(15) . . ?
C21 C22 C27 119.37(15) . . ?
C23 C22 C27 118.28(16) . . ?
C22 C23 H23 119.2 . . ?
C24 C23 C22 121.67(16) . . ?
C24 C23 H23 119.2 . . ?
C23 C24 H24 119.9 . . ?
C23 C24 C25 120.21(17) . . ?
C25 C24 H24 119.9 . . ?
C24 C25 H25 120.0 . . ?
C26 C25 C24 120.04(18) . . ?
C26 C25 H25 120.0 . . ?
C25 C26 H26 119.3 . . ?
C25 C26 C27 121.41(16) . . ?
C27 C26 H26 119.3 . . ?
C22 C27 C28 118.64(14) . . ?
C26 C27 C22 118.32(14) . . ?
C26 C27 C28 122.82(13) . . ?
C19 C28 C16 120.40(13) . . ?
C19 C28 C27 119.40(13) . . ?
C27 C28 C16 120.13(13) . . ?
C30 C29 H29 118.8 . . ?
C30 C29 C34 122.42(12) . . ?
C34 C29 H29 118.8 . . ?
C29 C30 H30 119.5 . . ?
C29 C30 C31 121.05(12) . . ?
C31 C30 H30 119.5 . . ?
N2 C31 C30 121.34(12) . . ?
N2 C31 C32 121.83(12) . . ?
C30 C31 C32 116.82(12) . . ?
C31 C32 H32 119.4 . . ?
C33 C32 C31 121.24(12) . . ?
C33 C32 H32 119.4 . . ?
C32 C33 H33 119.0 . . ?
C32 C33 C34 121.93(12) . . ?
C34 C33 H33 119.0 . . ?
C29 C34 C11 119.94(12) . . ?
C29 C34 C33 116.54(12) . . ?
C33 C34 C11 123.51(12) . . ?
N2 C35 H35A 109.0 . . ?
N2 C35 H35B 109.0 . . ?
N2 C35 C36 113.03(12) . . ?
H35A C35 H35B 107.8 . . ?
C36 C35 H35A 109.0 . . ?
C36 C35 H35B 109.0 . . ?
C35 C36 H36A 109.5 . . ?
C35 C36 H36B 109.5 . . ?
C35 C36 H36C 109.5 . . ?
H36A C36 H36B 109.5 . . ?
H36A C36 H36C 109.5 . . ?
H36B C36 H36C 109.5 . . ?
N2 C37 H37A 109.0 . . ?
N2 C37 H37B 109.0 . . ?
N2 C37 C38 113.10(13) . . ?
H37A C37 H37B 107.8 . . ?
C38 C37 H37A 109.0 . . ?
C38 C37 H37B 109.0 . . ?
C37 C38 H38A 109.5 . . ?
C37 C38 H38B 109.5 . . ?
C37 C38 H38C 109.5 . . ?
H38A C38 H38B 109.5 . . ?
H38A C38 H38C 109.5 . . ?
H38B C38 H38C 109.5 . . ?
C40 C39 C12 121.79(12) . . ?
C40 C39 C44 118.04(12) . . ?
C44 C39 C12 120.16(12) . . ?
C39 C40 H40 119.6 . . ?
C41 C40 C39 120.82(13) . . ?
C41 C40 H40 119.6 . . ?
C40 C41 H41 119.5 . . ?
C40 C41 C42 121.04(13) . . ?
C42 C41 H41 119.5 . . ?
C41 C42 C45 120.45(13) . . ?
C43 C42 C41 118.19(12) . . ?
C43 C42 C45 121.22(13) . . ?
C42 C43 H43 119.6 . . ?
C44 C43 C42 120.77(13) . . ?
C44 C43 H43 119.6 . . ?
C39 C44 H44 119.4 . . ?
C43 C44 C39 121.12(13) . . ?
C43 C44 H44 119.4 . . ?
C46 C45 C42 119.60(14) . . ?
C46 C45 C50 119.22(13) . . ?
C50 C45 C42 121.14(13) . . ?
C45 C46 H46 119.0 . . ?
C45 C46 C47 121.92(15) . . ?
C47 C46 H46 119.0 . . ?
C46 C47 H47 120.1 . . ?
C48 C47 C46 119.83(15) . . ?
C48 C47 H47 120.1 . . ?
C47 C48 H48 119.5 . . ?
C47 C48 C49 121.03(14) . . ?
C49 C48 H48 119.5 . . ?
C48 C49 C50 118.57(14) . . ?
C54 C49 C48 121.53(14) . . ?
C54 C49 C50 119.74(15) . . ?
C45 C50 C49 119.21(14) . . ?
C51 C50 C45 123.02(13) . . ?
C51 C50 C49 117.68(14) . . ?
C50 C51 H51 119.5 . . ?
C52 C51 C50 121.01(14) . . ?
C52 C51 H51 119.5 . . ?
C51 C52 H52 119.7 . . ?
C51 C52 C53 120.53(16) . . ?
C53 C52 H52 119.7 . . ?
C52 C53 H53 120.0 . . ?
C54 C53 C52 120.03(15) . . ?
C54 C53 H53 120.0 . . ?
C49 C54 H54 119.5 . . ?
C53 C54 C49 120.92(15) . . ?
C53 C54 H54 119.5 . . ?

loop_
_geom_bond_atom_site_label_1
_geom_bond_atom_site_label_2
_geom_bond_distance
_geom_bond_site_symmetry_2
_geom_bond_publ_flag
N1 C2 1.451(2) . ?
N1 C3 1.462(2) . ?
N1 C5 1.3851(17) . ?
N2 C31 1.3796(18) . ?
N2 C35 1.4580(18) . ?
N2 C37 1.4559(18) . ?
C1 H1A 0.9800 . ?
C1 H1B 0.9800 . ?
C1 H1C 0.9800 . ?
C1 C2 1.519(2) . ?
C2 H2A 0.9900 . ?
C2 H2B 0.9900 . ?
C3 H3A 0.9900 . ?
C3 H3B 0.9900 . ?
C3 C4 1.515(3) . ?
C4 H4A 0.9800 . ?
C4 H4B 0.9800 . ?
C4 H4C 0.9800 . ?
C5 C6 1.406(2) . ?
C5 C10 1.411(2) . ?
C6 H6 0.9500 . ?
C6 C7 1.3870(19) . ?
C7 H7 0.9500 . ?
C7 C8 1.3989(19) . ?
C8 C9 1.3934(19) . ?
C8 C11 1.4942(17) . ?
C9 H9 0.9500 . ?
C9 C10 1.3875(19) . ?
C10 H10 0.9500 . ?
C11 C12 1.3549(19) . ?
C11 C34 1.4864(18) . ?
C12 C13 1.4899(18) . ?
C12 C39 1.4925(17) . ?
C13 C14 1.3952(19) . ?
C13 C18 1.4007(19) . ?
C14 H14 0.9500 . ?
C14 C15 1.3851(19) . ?
C15 H15 0.9500 . ?
C15 C16 1.394(2) . ?
C16 C17 1.399(2) . ?
C16 C28 1.4893(19) . ?
C17 H17 0.9500 . ?
C17 C18 1.383(2) . ?
C18 H18 0.9500 . ?
C19 H19 0.9500 . ?
C19 C20 1.416(2) . ?
C19 C28 1.372(2) . ?
C20 H20 0.9500 . ?
C20 C21 1.362(3) . ?
C21 H21 0.9500 . ?
C21 C22 1.412(3) . ?
C22 C23 1.421(2) . ?
C22 C27 1.428(2) . ?
C23 H23 0.9500 . ?
C23 C24 1.362(3) . ?
C24 H24 0.9500 . ?
C24 C25 1.404(3) . ?
C25 H25 0.9500 . ?
C25 C26 1.372(2) . ?
C26 H26 0.9500 . ?
C26 C27 1.421(2) . ?
C27 C28 1.434(2) . ?
C29 H29 0.9500 . ?
C29 C30 1.3814(19) . ?
C29 C34 1.3984(19) . ?
C30 H30 0.9500 . ?
C30 C31 1.4089(19) . ?
C31 C32 1.4109(19) . ?
C32 H32 0.9500 . ?
C32 C33 1.3853(19) . ?
C33 H33 0.9500 . ?
C33 C34 1.4004(19) . ?
C35 H35A 0.9900 . ?
C35 H35B 0.9900 . ?
C35 C36 1.522(2) . ?
C36 H36A 0.9800 . ?
C36 H36B 0.9800 . ?
C36 H36C 0.9800 . ?
C37 H37A 0.9900 . ?
C37 H37B 0.9900 . ?
C37 C38 1.523(2) . ?
C38 H38A 0.9800 . ?
C38 H38B 0.9800 . ?
C38 H38C 0.9800 . ?
C39 C40 1.393(2) . ?
C39 C44 1.399(2) . ?
C40 H40 0.9500 . ?
C40 C41 1.3864(19) . ?
C41 H41 0.9500 . ?
C41 C42 1.401(2) . ?
C42 C43 1.389(2) . ?
C42 C45 1.4870(19) . ?
C43 H43 0.9500 . ?
C43 C44 1.3887(19) . ?
C44 H44 0.9500 . ?
C45 C46 1.375(2) . ?
C45 C50 1.428(2) . ?
C46 H46 0.9500 . ?
C46 C47 1.400(2) . ?
C47 H47 0.9500 . ?
C47 C48 1.371(2) . ?
C48 H48 0.9500 . ?
C48 C49 1.421(2) . ?
C49 C50 1.4317(19) . ?
C49 C54 1.402(2) . ?
C50 C51 1.417(2) . ?
C51 H51 0.9500 . ?
C51 C52 1.364(2) . ?
C52 H52 0.9500 . ?
C52 C53 1.413(2) . ?
C53 H53 0.9500 . ?
C53 C54 1.359(3) . ?
C54 H54 0.9500 . ?

loop_
_geom_torsion_atom_site_label_1
_geom_torsion_atom_site_label_2
_geom_torsion_atom_site_label_3
_geom_torsion_atom_site_label_4
_geom_torsion
_geom_torsion_site_symmetry_1
_geom_torsion_site_symmetry_2
_geom_torsion_site_symmetry_3
_geom_torsion_site_symmetry_4
_geom_torsion_publ_flag
N1 C5 C6 C7 -178.88(13) . . . . ?
N1 C5 C10 C9 178.20(13) . . . . ?
N2 C31 C32 C33 179.98(13) . . . . ?
C2 N1 C3 C4 89.50(18) . . . . ?
C2 N1 C5 C6 -173.13(14) . . . . ?
C2 N1 C5 C10 6.6(2) . . . . ?
C3 N1 C2 C1 89.36(18) . . . . ?
C3 N1 C5 C6 11.2(2) . . . . ?
C3 N1 C5 C10 -169.09(14) . . . . ?
C5 N1 C2 C1 -86.58(19) . . . . ?
C5 N1 C3 C4 -94.59(18) . . . . ?
C5 C6 C7 C8 -0.2(2) . . . . ?
C6 C5 C10 C9 -2.0(2) . . . . ?
C6 C7 C8 C9 -0.4(2) . . . . ?
C6 C7 C8 C11 177.14(13) . . . . ?
C7 C8 C9 C10 -0.3(2) . . . . ?
C7 C8 C11 C12 54.15(19) . . . . ?
C7 C8 C11 C34 -124.05(14) . . . . ?
C8 C9 C10 C5 1.6(2) . . . . ?
C8 C11 C12 C13 9.4(2) . . . . ?
C8 C11 C12 C39 -170.22(12) . . . . ?
C8 C11 C34 C29 44.92(17) . . . . ?
C8 C11 C34 C33 -136.45(13) . . . . ?
C9 C8 C11 C12 -128.42(15) . . . . ?
C9 C8 C11 C34 53.37(17) . . . . ?
C10 C5 C6 C7 1.4(2) . . . . ?
C11 C8 C9 C10 -177.87(13) . . . . ?
C11 C12 C13 C14 51.04(19) . . . . ?
C11 C12 C13 C18 -130.14(15) . . . . ?
C11 C12 C39 C40 48.0(2) . . . . ?
C11 C12 C39 C44 -133.23(15) . . . . ?
C12 C11 C34 C29 -133.26(14) . . . . ?
C12 C11 C34 C33 45.4(2) . . . . ?
C12 C13 C14 C15 -179.27(12) . . . . ?
C12 C13 C18 C17 177.74(13) . . . . ?
C12 C39 C40 C41 -179.77(13) . . . . ?
C12 C39 C44 C43 179.43(13) . . . . ?
C13 C12 C39 C40 -131.59(14) . . . . ?
C13 C12 C39 C44 47.15(17) . . . . ?
C13 C14 C15 C16 1.3(2) . . . . ?
C14 C13 C18 C17 -3.4(2) . . . . ?
C14 C15 C16 C17 -3.0(2) . . . . ?
C14 C15 C16 C28 176.17(13) . . . . ?
C15 C16 C17 C18 1.5(2) . . . . ?
C15 C16 C28 C19 59.41(18) . . . . ?
C15 C16 C28 C27 -117.63(15) . . . . ?
C16 C17 C18 C13 1.7(2) . . . . ?
C17 C16 C28 C19 -121.43(16) . . . . ?
C17 C16 C28 C27 61.52(18) . . . . ?
C18 C13 C14 C15 1.9(2) . . . . ?
C19 C20 C21 C22 3.6(2) . . . . ?
C20 C19 C28 C16 178.77(13) . . . . ?
C20 C19 C28 C27 -4.2(2) . . . . ?
C20 C21 C22 C23 171.14(15) . . . . ?
C20 C21 C22 C27 -3.7(2) . . . . ?
C21 C22 C23 C24 -172.32(16) . . . . ?
C21 C22 C27 C26 174.68(14) . . . . ?
C21 C22 C27 C28 0.0(2) . . . . ?
C22 C23 C24 C25 -3.0(3) . . . . ?
C22 C27 C28 C16 -179.07(12) . . . . ?
C22 C27 C28 C19 3.9(2) . . . . ?
C23 C22 C27 C26 -0.4(2) . . . . ?
C23 C22 C27 C28 -175.08(13) . . . . ?
C23 C24 C25 C26 1.1(3) . . . . ?
C24 C25 C26 C27 1.1(3) . . . . ?
C25 C26 C27 C22 -1.4(2) . . . . ?
C25 C26 C27 C28 173.02(15) . . . . ?
C26 C27 C28 C16 6.5(2) . . . . ?
C26 C27 C28 C19 -170.57(14) . . . . ?
C27 C22 C23 C24 2.6(2) . . . . ?
C28 C16 C17 C18 -177.69(14) . . . . ?
C28 C19 C20 C21 0.5(2) . . . . ?
C29 C30 C31 N2 -179.86(13) . . . . ?
C29 C30 C31 C32 -0.5(2) . . . . ?
C30 C29 C34 C11 178.15(12) . . . . ?
C30 C29 C34 C33 -0.6(2) . . . . ?
C30 C31 C32 C33 0.6(2) . . . . ?
C31 N2 C35 C36 -82.43(17) . . . . ?
C31 N2 C37 C38 -96.76(16) . . . . ?
C31 C32 C33 C34 -0.8(2) . . . . ?
C32 C33 C34 C11 -177.99(12) . . . . ?
C32 C33 C34 C29 0.69(19) . . . . ?
C34 C11 C12 C13 -172.57(12) . . . . ?
C34 C11 C12 C39 7.8(2) . . . . ?
C34 C29 C30 C31 0.5(2) . . . . ?
C35 N2 C31 C30 -1.4(2) . . . . ?
C35 N2 C31 C32 179.31(13) . . . . ?
C35 N2 C37 C38 93.63(15) . . . . ?
C37 N2 C31 C30 -170.44(13) . . . . ?
C37 N2 C31 C32 10.3(2) . . . . ?
C37 N2 C35 C36 87.27(15) . . . . ?
C39 C12 C13 C14 -129.34(13) . . . . ?
C39 C12 C13 C18 49.48(18) . . . . ?
C39 C40 C41 C42 -0.3(2) . . . . ?
C40 C39 C44 C43 -1.8(2) . . . . ?
C40 C41 C42 C43 -0.5(2) . . . . ?
C40 C41 C42 C45 -176.22(13) . . . . ?
C41 C42 C43 C44 0.2(2) . . . . ?
C41 C42 C45 C46 120.26(16) . . . . ?
C41 C42 C45 C50 -57.41(19) . . . . ?
C42 C43 C44 C39 1.0(2) . . . . ?
C42 C45 C46 C47 -174.57(14) . . . . ?
C42 C45 C50 C49 172.58(13) . . . . ?
C42 C45 C50 C51 -10.9(2) . . . . ?
C43 C42 C45 C46 -55.3(2) . . . . ?
C43 C42 C45 C50 127.04(16) . . . . ?
C44 C39 C40 C41 1.5(2) . . . . ?
C45 C42 C43 C44 175.87(13) . . . . ?
C45 C46 C47 C48 1.0(2) . . . . ?
C45 C50 C51 C52 -175.81(14) . . . . ?
C46 C45 C50 C49 -5.1(2) . . . . ?
C46 C45 C50 C51 171.46(14) . . . . ?
C46 C47 C48 C49 -3.1(2) . . . . ?
C47 C48 C49 C50 1.0(2) . . . . ?
C47 C48 C49 C54 -174.29(15) . . . . ?
C48 C49 C50 C45 3.0(2) . . . . ?
C48 C49 C50 C51 -173.69(14) . . . . ?
C48 C49 C54 C53 172.46(15) . . . . ?
C49 C50 C51 C52 0.8(2) . . . . ?
C50 C45 C46 C47 3.1(2) . . . . ?
C50 C49 C54 C53 -2.8(2) . . . . ?
C50 C51 C52 C53 -2.3(2) . . . . ?
C51 C52 C53 C54 1.2(2) . . . . ?
C52 C53 C54 C49 1.4(2) . . . . ?
C54 C49 C50 C45 178.47(13) . . . . ?
C54 C49 C50 C51 1.7(2) . . . . ?
